data_7047782
loop_
_publ_author_name
'Erickson, Alexander N.'
'Brown, Seth N.'

_publ_section_title
;
 Molybdenum(vi) tris(amidophenoxide) complexes.
;
_journal_issue 43
_journal_name_full 'Dalton transactions (Cambridge, England : 2003)'
_journal_page_first 15583
_journal_page_last 15595
_journal_paper_doi 10.1039/c8dt03392g
_journal_volume 47
_journal_year 2018
_chemical_formula_moiety 'C84 H123 Mo N3 O3, C5 H7.50 N2.50, C D Cl3'
_chemical_formula_sum 'C180 H261 Cl6 D2 Mo2 N11 O6'
_chemical_formula_weight 3083.59
_chemical_name_common
;
Mo(^tbu2C6H3^ap)3 . CDCl3 . 2.5(CH3CN)
;
_chemical_name_systematic
'Tris-(2-(3,5-di-tert-butylphenyl)-amido-4,6-di-tert-butylphenoxide)molybdenum(VI) deuterochloroform solvate acetonitrile solvate'
_space_group_crystal_system monoclinic
_space_group_IT_number 14
_space_group_name_Hall '-P 2yn'
_space_group_name_H-M_alt 'P 1 21/n 1'
_symmetry_space_group_name_Hall '-P 2yn'
_symmetry_space_group_name_H-M 'P 1 21/n 1'
_atom_sites_solution_hydrogens mixed
_atom_sites_solution_primary direct
_atom_sites_solution_secondary difmap
_audit_creation_method SHELXL-2016/6
_audit_update_record
;
2018-08-15 deposited with the CCDC.
2018-10-16 downloaded from the CCDC.
;
_cell_angle_alpha 90
_cell_angle_beta 93.1909(16)
_cell_angle_gamma 90
_cell_formula_units_Z 2
_cell_length_a 13.9143(6)
_cell_length_b 25.9480(12)
_cell_length_c 24.7282(12)
_cell_measurement_reflns_used 13855
_cell_measurement_temperature 120(2)
_cell_measurement_theta_max 28.342
_cell_measurement_theta_min 2.284
_cell_volume 8914.2(7)
_computing_cell_refinement 'Bruker SAINT (Bruker, 2015)'
_computing_data_collection 'Bruker APEX-3 (Bruker, 2015)'
_computing_data_reduction 'Bruker SAINT (Bruker, 2015)'
_computing_molecular_graphics 'Bruker XP (Bruker, 2015)'
_computing_publication_material 'CIFTAB (Sheldrick, 2008)'
_computing_structure_refinement 'SHELXL-2014/7 (Sheldrick, 2015)'
_computing_structure_solution 'SHELXT-2014/2 (Sheldrick, 2015)'
_diffrn_ambient_temperature 120(2)
_diffrn_detector_area_resol_mean 8.33
_diffrn_measured_fraction_theta_full 1.000
_diffrn_measured_fraction_theta_max 0.996
_diffrn_measurement_device_type 'Bruker Kappa X8-APEX-II'
_diffrn_measurement_method 'combination of \w and \f-scans '
_diffrn_radiation_monochromator graphite
_diffrn_radiation_source 'fine-focus sealed tube'
_diffrn_radiation_type MoK\a
_diffrn_radiation_wavelength 0.71073
_diffrn_reflns_av_R_equivalents 0.0327
_diffrn_reflns_av_unetI/netI 0.0236
_diffrn_reflns_Laue_measured_fraction_full 1.000
_diffrn_reflns_Laue_measured_fraction_max 0.996
_diffrn_reflns_limit_h_max 18
_diffrn_reflns_limit_h_min -18
_diffrn_reflns_limit_k_max 34
_diffrn_reflns_limit_k_min -34
_diffrn_reflns_limit_l_max 27
_diffrn_reflns_limit_l_min -33
_diffrn_reflns_number 177017
_diffrn_reflns_point_group_measured_fraction_full 1.000
_diffrn_reflns_point_group_measured_fraction_max 0.996
_diffrn_reflns_theta_full 25.242
_diffrn_reflns_theta_max 28.406
_diffrn_reflns_theta_min 1.138
_exptl_absorpt_coefficient_mu 0.285
_exptl_absorpt_correction_T_max 0.74570
_exptl_absorpt_correction_T_min 0.68970
_exptl_absorpt_correction_type multi-scan
_exptl_absorpt_process_details
;
L. Krause, R. Herbst-Irmer, G. M. Sheldrick & D. Stalke. J. Appl.
Cryst., 2015, 48, 3.
;
_exptl_crystal_colour Black
_exptl_crystal_density_diffrn 1.149
_exptl_crystal_density_method 'Not Measured'
_exptl_crystal_description Rectangular
_exptl_crystal_F_000 3308
_exptl_crystal_recrystallization_method
'Crystals were deposited from the reaction mixture in CDCl3which was layered with acetonitrile.'
_exptl_crystal_size_max 0.618
_exptl_crystal_size_mid 0.366
_exptl_crystal_size_min 0.262
_exptl_transmission_factor_max 0.74570
_exptl_transmission_factor_min 0.68970
_refine_diff_density_max 0.902
_refine_diff_density_min -0.700
_refine_diff_density_rms 0.054
_refine_ls_extinction_method none
_refine_ls_goodness_of_fit_ref 1.056
_refine_ls_hydrogen_treatment mixed
_refine_ls_matrix_type full
_refine_ls_number_parameters 1349
_refine_ls_number_reflns 22286
_refine_ls_number_restraints 0
_refine_ls_restrained_S_all 1.056
_refine_ls_R_factor_all 0.0454
_refine_ls_R_factor_gt 0.0348
_refine_ls_shift/su_max 0.001
_refine_ls_shift/su_mean 0.000
_refine_ls_structure_factor_coef Fsqd
_refine_ls_weighting_details 'w=1/[\s^2^(Fo^2^)+(0.0471P)^2^+4.2133P] where P=(Fo^2^+2Fc^2^)/3'
_refine_ls_weighting_scheme calc
_refine_ls_wR_factor_gt 0.0889
_refine_ls_wR_factor_ref 0.0943
_reflns_Friedel_coverage 0.000
_reflns_number_gt 18567
_reflns_number_total 22286
_reflns_threshold_expression 'I > 2\s(I)'
_cod_data_source_file c8dt03392g2.cif
_cod_data_source_block final
_cod_depositor_comments
;
The following automatic conversions were performed:

'_exptl_absorpt_correction_type' value 'Multi-scan' changed to
'multi-scan' according to
/home/data/users/saulius/crontab/automatic-downloads/rss-feeds/RSC/lib/dictionaries/cif_core.dic
dictionary named 'cif_core.dic' version 2.4.2 from 2011-04-26.

Automatic conversion script
Id: cif_fix_values 4973 2017-02-22 13:04:09Z antanas 

 Adding full bibliography for 7047780--7047786.cif.
;
_cod_original_formula_sum 'C180 H261 D2 Cl6  Mo2 N11 O6'
_cod_database_code 7047782
_shelx_shelxl_version_number 2016/6
_shelx_space_group_comment
;
The symmetry employed for this shelxl refinement is uniquely defined
by the following loop, which should always be used as a source of
symmetry information in preference to the above space-group names.
They are only intended as comments.
;
_shelx_estimated_absorpt_t_min 0.843
_shelx_estimated_absorpt_t_max 0.929

loop_
_space_group_symop_operation_xyz
'x, y, z'
'-x+1/2, y+1/2, -z+1/2'
'-x, -y, -z'
'x-1/2, -y-1/2, z-1/2'

loop_
_atom_site_label
_atom_site_type_symbol
_atom_site_fract_x
_atom_site_fract_y
_atom_site_fract_z
_atom_site_U_iso_or_equiv
_atom_site_adp_type
_atom_site_occupancy
_atom_site_site_symmetry_order
_atom_site_calc_flag
_atom_site_refinement_flags_posn
_atom_site_refinement_flags_adp
_atom_site_refinement_flags_occupancy
_atom_site_disorder_assembly
_atom_site_disorder_group
Mo Mo 0.20598(2) 0.26343(2) 0.38881(2) 0.01253(4) Uani 1 1 d . . . . .
O1 O 0.10517(7) 0.21209(4) 0.36366(4) 0.0198(2) Uani 1 1 d . . . . .
N1 N 0.27656(8) 0.19630(4) 0.39253(5) 0.0129(2) Uani 1 1 d . . . . .
O2 O 0.22419(7) 0.28237(4) 0.31177(4) 0.0166(2) Uani 1 1 d . . . . .
N2 N 0.32455(8) 0.30755(4) 0.39427(5) 0.0126(2) Uani 1 1 d . . . . .
O3 O 0.10358(7) 0.31731(4) 0.38784(4) 0.0176(2) Uani 1 1 d . . . . .
N3 N 0.17537(8) 0.26825(4) 0.46669(5) 0.0149(2) Uani 1 1 d . . . . .
C11 C 0.12846(10) 0.16243(5) 0.36318(6) 0.0174(3) Uani 1 1 d . . . . .
C12 C 0.22393(10) 0.15159(5) 0.38053(5) 0.0149(3) Uani 1 1 d . . . . .
C13 C 0.25931(11) 0.10105(5) 0.38088(6) 0.0172(3) Uani 1 1 d . . . . .
H13 H 0.3224(12) 0.0949(6) 0.3911(7) 0.015(4) Uiso 1 1 d . . . . .
C14 C 0.19900(11) 0.06135(6) 0.36419(6) 0.0205(3) Uani 1 1 d . . . . .
C15 C 0.10393(12) 0.07323(6) 0.34695(7) 0.0253(3) Uani 1 1 d . . . . .
H15 H 0.0624(13) 0.0462(7) 0.3353(8) 0.026(5) Uiso 1 1 d . . . . .
C16 C 0.06604(11) 0.12255(6) 0.34565(7) 0.0255(3) Uani 1 1 d . . . . .
C17 C -0.03815(14) 0.13374(7) 0.32714(11) 0.0517(7) Uani 1 1 d . . . . .
C18 C 0.23111(12) 0.00506(6) 0.36357(7) 0.0236(3) Uani 1 1 d . . . . .
C21 C 0.30224(10) 0.30867(5) 0.30050(6) 0.0147(3) Uani 1 1 d . . . . .
C22 C 0.36267(10) 0.32240(5) 0.34548(5) 0.0141(3) Uani 1 1 d . . . . .
C23 C 0.44644(10) 0.35136(6) 0.33898(6) 0.0169(3) Uani 1 1 d . . . . .
H23 H 0.4853(12) 0.3605(6) 0.3700(7) 0.014(4) Uiso 1 1 d . . . . .
C24 C 0.46962(10) 0.36646(6) 0.28761(6) 0.0188(3) Uani 1 1 d . . . . .
C25 C 0.40748(11) 0.35197(6) 0.24339(6) 0.0201(3) Uani 1 1 d . . . . .
H25 H 0.4277(13) 0.3622(7) 0.2087(8) 0.026(5) Uiso 1 1 d . . . . .
C26 C 0.32393(11) 0.32351(5) 0.24790(6) 0.0177(3) Uani 1 1 d . . . . .
C27 C 0.25636(13) 0.30843(6) 0.19962(6) 0.0261(3) Uani 1 1 d . . . . .
C28 C 0.56080(11) 0.39758(6) 0.27762(7) 0.0234(3) Uani 1 1 d . . . . .
C31 C 0.07248(10) 0.33320(5) 0.43482(6) 0.0167(3) Uani 1 1 d . . . . .
C32 C 0.11322(10) 0.30774(5) 0.48079(6) 0.0166(3) Uani 1 1 d . . . . .
C33 C 0.08464(11) 0.32009(6) 0.53246(6) 0.0208(3) Uani 1 1 d . . . . .
H33 H 0.1142(13) 0.3014(7) 0.5630(8) 0.026(5) Uiso 1 1 d . . . . .
C34 C 0.01597(11) 0.35827(6) 0.53833(6) 0.0225(3) Uani 1 1 d . . . . .
C35 C -0.02251(11) 0.38290(6) 0.49198(7) 0.0225(3) Uani 1 1 d . . . . .
H35 H -0.0696(14) 0.4078(7) 0.4956(8) 0.027(5) Uiso 1 1 d . . . . .
C36 C 0.00235(10) 0.37145(6) 0.43968(6) 0.0204(3) Uani 1 1 d . . . . .
C37 C -0.04282(12) 0.39804(7) 0.38928(7) 0.0267(3) Uani 1 1 d . . . . .
C38 C -0.01671(12) 0.37179(7) 0.59479(7) 0.0287(4) Uani 1 1 d . . . . .
C41 C 0.37878(9) 0.18880(5) 0.39961(6) 0.0134(3) Uani 1 1 d . . . . .
C42 C 0.43391(10) 0.20091(5) 0.35637(6) 0.0161(3) Uani 1 1 d . . . . .
H42 H 0.4039(12) 0.2148(7) 0.3261(7) 0.018(4) Uiso 1 1 d . . . . .
C43 C 0.53156(10) 0.19041(5) 0.35916(6) 0.0179(3) Uani 1 1 d . . . . .
C44 C 0.57109(10) 0.16690(6) 0.40614(6) 0.0191(3) Uani 1 1 d . . . . .
H44 H 0.6369(13) 0.1585(7) 0.4085(7) 0.019(4) Uiso 1 1 d . . . . .
C45 C 0.51672(10) 0.15394(5) 0.44949(6) 0.0175(3) Uani 1 1 d . . . . .
C46 C 0.41906(10) 0.16644(5) 0.44613(6) 0.0158(3) Uani 1 1 d . . . . .
H46 H 0.3799(13) 0.1585(7) 0.4750(8) 0.024(5) Uiso 1 1 d . . . . .
C47 C 0.55843(11) 0.12216(6) 0.49734(6) 0.0219(3) Uani 1 1 d . . . . .
C48 C 0.59540(11) 0.20310(6) 0.31260(7) 0.0233(3) Uani 1 1 d . . . . .
C51 C 0.37189(10) 0.32943(5) 0.44204(5) 0.0141(3) Uani 1 1 d . . . . .
C52 C 0.46401(10) 0.31413(6) 0.45937(6) 0.0169(3) Uani 1 1 d . . . . .
H52 H 0.4921(12) 0.2873(7) 0.4407(7) 0.013(4) Uiso 1 1 d . . . . .
C53 C 0.51263(11) 0.34030(6) 0.50189(6) 0.0204(3) Uani 1 1 d . . . . .
C54 C 0.46535(11) 0.38027(6) 0.52675(6) 0.0225(3) Uani 1 1 d . . . . .
H54 H 0.4989(14) 0.3983(7) 0.5550(8) 0.026(5) Uiso 1 1 d . . . . .
C55 C 0.37197(11) 0.39517(6) 0.51066(6) 0.0205(3) Uani 1 1 d . . . . .
C56 C 0.32563(10) 0.36915(6) 0.46764(6) 0.0169(3) Uani 1 1 d . . . . .
H56 H 0.2648(12) 0.3777(6) 0.4552(7) 0.015(4) Uiso 1 1 d . . . . .
C57 C 0.32450(12) 0.43963(7) 0.53984(7) 0.0305(4) Uani 1 1 d . . . . .
C58 C 0.61800(11) 0.32836(6) 0.51797(7) 0.0260(3) Uani 1 1 d . . . . .
C61 C 0.20462(10) 0.23229(6) 0.50857(6) 0.0167(3) Uani 1 1 d . . . . .
C62 C 0.26620(10) 0.24740(6) 0.55132(6) 0.0182(3) Uani 1 1 d . . . . .
H62 H 0.2894(12) 0.2804(7) 0.5512(7) 0.014(4) Uiso 1 1 d . . . . .
C63 C 0.28909(10) 0.21305(6) 0.59354(6) 0.0199(3) Uani 1 1 d . . . . .
C64 C 0.25200(11) 0.16350(6) 0.58960(6) 0.0230(3) Uani 1 1 d . . . . .
H64 H 0.2691(13) 0.1400(7) 0.6170(7) 0.020(4) Uiso 1 1 d . . . . .
C65 C 0.19047(11) 0.14736(6) 0.54633(6) 0.0220(3) Uani 1 1 d . . . . .
C66 C 0.16626(11) 0.18295(6) 0.50584(6) 0.0197(3) Uani 1 1 d . . . . .
H66 H 0.1248(13) 0.1750(7) 0.4762(7) 0.020(4) Uiso 1 1 d . . . . .
C67 C 0.15328(13) 0.09175(7) 0.54443(7) 0.0288(4) Uani 1 1 d . . . . .
C68 C 0.34492(11) 0.23218(7) 0.64466(6) 0.0251(3) Uani 1 1 d . . . . .
C171 C -0.09202(16) 0.08459(8) 0.30925(14) 0.0724(10) Uani 1 1 d . . . . .
H17C H -0.093466 0.060731 0.339912 0.109 Uiso 1 1 calc R U . . .
H17B H -0.059028 0.068249 0.279739 0.109 Uiso 1 1 calc R U . . .
H17A H -0.158025 0.093361 0.296654 0.109 Uiso 1 1 calc R U . . .
C172 C -0.0403(2) 0.16964(10) 0.27927(15) 0.0958(14) Uani 1 1 d . . . . .
H17F H -0.107271 0.176553 0.267031 0.144 Uiso 1 1 calc R U . . .
H17E H -0.006653 0.153650 0.249806 0.144 Uiso 1 1 calc R U . . .
H17D H -0.008434 0.202074 0.289818 0.144 Uiso 1 1 calc R U . . .
C173 C -0.08882(15) 0.15833(11) 0.37441(16) 0.0860(12) Uani 1 1 d . . . . .
H17G H -0.086770 0.134466 0.405170 0.129 Uiso 1 1 calc R U . . .
H17H H -0.155976 0.165749 0.363015 0.129 Uiso 1 1 calc R U . . .
H17I H -0.056008 0.190446 0.385181 0.129 Uiso 1 1 calc R U . . .
C181 C 0.33510(14) -0.00143(7) 0.38529(9) 0.0327(4) Uani 1 1 d . . . . .
H18C H 0.3785(14) 0.0177(8) 0.3632(8) 0.032(5) Uiso 1 1 d . . . . .
H18B H 0.3445(15) 0.0097(8) 0.4228(9) 0.042(6) Uiso 1 1 d . . . . .
H18A H 0.3514(14) -0.0378(8) 0.3836(8) 0.035(5) Uiso 1 1 d . . . . .
C182 C 0.22330(14) -0.01545(6) 0.30553(7) 0.0281(4) Uani 1 1 d . . . . .
H18E H 0.1592(15) -0.0111(8) 0.2910(8) 0.034(5) Uiso 1 1 d . . . . .
H18F H 0.2358(14) -0.0527(8) 0.3043(8) 0.034(5) Uiso 1 1 d . . . . .
H18D H 0.2706(15) 0.0016(8) 0.2831(9) 0.039(6) Uiso 1 1 d . . . . .
C183 C 0.16584(15) -0.02669(7) 0.39907(8) 0.0323(4) Uani 1 1 d . . . . .
H18I H 0.1661(16) -0.0147(9) 0.4376(10) 0.047(6) Uiso 1 1 d . . . . .
H18G H 0.1862(15) -0.0618(9) 0.4003(9) 0.041(6) Uiso 1 1 d . . . . .
H18H H 0.0973(16) -0.0266(8) 0.3847(8) 0.036(5) Uiso 1 1 d . . . . .
C271 C 0.24310(18) 0.24977(7) 0.19862(8) 0.0357(4) Uani 1 1 d . . . . .
H27C H 0.3053(17) 0.2330(8) 0.1962(9) 0.041(6) Uiso 1 1 d . . . . .
H27A H 0.2108(15) 0.2380(8) 0.2311(9) 0.035(6) Uiso 1 1 d . . . . .
H27B H 0.2032(17) 0.2395(9) 0.1660(10) 0.048(6) Uiso 1 1 d . . . . .
C272 C 0.15854(15) 0.33428(8) 0.20468(9) 0.0362(4) Uani 1 1 d . . . . .
H27F H 0.1137(17) 0.3236(9) 0.1752(10) 0.051(7) Uiso 1 1 d . . . . .
H27E H 0.1660(16) 0.3719(9) 0.2042(9) 0.045(6) Uiso 1 1 d . . . . .
H27D H 0.1309(15) 0.3245(8) 0.2371(9) 0.039(6) Uiso 1 1 d . . . . .
C273 C 0.29699(19) 0.32404(9) 0.14596(7) 0.0432(5) Uani 1 1 d . . . . .
H27I H 0.3085(17) 0.3601(10) 0.1443(10) 0.053(7) Uiso 1 1 d . . . . .
H27H H 0.2502(17) 0.3137(9) 0.1167(10) 0.048(6) Uiso 1 1 d . . . . .
H27G H 0.3607(19) 0.3066(10) 0.1400(10) 0.059(8) Uiso 1 1 d . . . . .
C281 C 0.61596(14) 0.41206(9) 0.33034(8) 0.0355(4) Uani 1 1 d . . . . .
H28C H 0.6717(17) 0.4309(9) 0.3237(9) 0.046(6) Uiso 1 1 d . . . . .
H28B H 0.6388(15) 0.3817(9) 0.3508(9) 0.040(6) Uiso 1 1 d . . . . .
H28A H 0.5792(15) 0.4333(8) 0.3534(8) 0.033(5) Uiso 1 1 d . . . . .
C282 C 0.62743(14) 0.36565(8) 0.24338(9) 0.0345(4) Uani 1 1 d . . . . .
H28F H 0.5962(16) 0.3540(8) 0.2088(9) 0.039(6) Uiso 1 1 d . . . . .
H28D H 0.6495(15) 0.3347(9) 0.2619(9) 0.039(6) Uiso 1 1 d . . . . .
H28E H 0.6849(16) 0.3867(8) 0.2361(9) 0.042(6) Uiso 1 1 d . . . . .
C283 C 0.53437(13) 0.44723(7) 0.24690(8) 0.0282(4) Uani 1 1 d . . . . .
H28H H 0.4932(15) 0.4689(8) 0.2673(8) 0.036(5) Uiso 1 1 d . . . . .
H28G H 0.5925(15) 0.4660(8) 0.2400(8) 0.036(5) Uiso 1 1 d . . . . .
H28I H 0.5009(15) 0.4400(8) 0.2110(9) 0.035(5) Uiso 1 1 d . . . . .
C371 C -0.09615(14) 0.35849(9) 0.35302(9) 0.0383(4) Uani 1 1 d . . . . .
H37C H -0.1260(16) 0.3762(9) 0.3205(10) 0.048(6) Uiso 1 1 d . . . . .
H37A H -0.0518(16) 0.3320(9) 0.3413(9) 0.044(6) Uiso 1 1 d . . . . .
H37B H -0.1478(16) 0.3425(8) 0.3727(9) 0.037(6) Uiso 1 1 d . . . . .
C372 C 0.03592(15) 0.42448(8) 0.35864(8) 0.0353(4) Uani 1 1 d . . . . .
H37F H 0.0732(17) 0.4505(9) 0.3835(10) 0.049(6) Uiso 1 1 d . . . . .
H37D H 0.0797(15) 0.3993(8) 0.3445(8) 0.036(5) Uiso 1 1 d . . . . .
H37E H 0.0077(16) 0.4425(9) 0.3281(9) 0.041(6) Uiso 1 1 d . . . . .
C373 C -0.11480(15) 0.43967(8) 0.40412(9) 0.0376(4) Uani 1 1 d . . . . .
H37I H -0.1725(17) 0.4251(9) 0.4226(9) 0.048(6) Uiso 1 1 d . . . . .
H37H H -0.1392(16) 0.4554(9) 0.3715(9) 0.044(6) Uiso 1 1 d . . . . .
H37G H -0.0819(15) 0.4669(9) 0.4281(9) 0.039(6) Uiso 1 1 d . . . . .
C381 C -0.06639(16) 0.32367(9) 0.61742(9) 0.0357(5) Uani 0.853(2) 1 d . . P A 1
H38A H -0.121168 0.313893 0.592936 0.054 Uiso 0.853(2) 1 calc R U P A 1
H38B H -0.020302 0.295112 0.620357 0.054 Uiso 0.853(2) 1 calc R U P A 1
H38C H -0.089182 0.331513 0.653297 0.054 Uiso 0.853(2) 1 calc R U P A 1
C382 C -0.09181(16) 0.41568(9) 0.59290(9) 0.0353(5) Uani 0.853(2) 1 d . . P A 1
H38D H -0.147023 0.405888 0.568747 0.053 Uiso 0.853(2) 1 calc R U P A 1
H38E H -0.113400 0.421818 0.629399 0.053 Uiso 0.853(2) 1 calc R U P A 1
H38F H -0.062663 0.447194 0.579348 0.053 Uiso 0.853(2) 1 calc R U P A 1
C383 C 0.06678(16) 0.38714(11) 0.63160(9) 0.0395(6) Uani 0.853(2) 1 d . . P A 1
H38G H 0.044216 0.395594 0.667382 0.059 Uiso 0.853(2) 1 calc R U P A 1
H38H H 0.112798 0.358572 0.634969 0.059 Uiso 0.853(2) 1 calc R U P A 1
H38I H 0.098260 0.417345 0.616677 0.059 Uiso 0.853(2) 1 calc R U P A 1
C384 C 0.0081(9) 0.4338(5) 0.6055(5) 0.0357(5) Uani 0.147(2) 1 d . . P A 2
H38J H 0.074888 0.440676 0.597069 0.054 Uiso 0.147(2) 1 calc R U P A 2
H38K H -0.035280 0.454969 0.582109 0.054 Uiso 0.147(2) 1 calc R U P A 2
H38L H -0.000754 0.442281 0.643479 0.054 Uiso 0.147(2) 1 calc R U P A 2
C385 C 0.0609(9) 0.3499(6) 0.6453(5) 0.0353(5) Uani 0.147(2) 1 d . . P A 2
H38M H 0.126939 0.359093 0.637313 0.053 Uiso 0.147(2) 1 calc R U P A 2
H38N H 0.045028 0.365586 0.679738 0.053 Uiso 0.147(2) 1 calc R U P A 2
H38O H 0.055487 0.312310 0.647996 0.053 Uiso 0.147(2) 1 calc R U P A 2
C386 C -0.1060(9) 0.3595(6) 0.6053(5) 0.0395(6) Uani 0.147(2) 1 d . . P A 2
H38P H -0.118412 0.369981 0.642326 0.059 Uiso 0.147(2) 1 calc R U P A 2
H38Q H -0.150962 0.377260 0.579699 0.059 Uiso 0.147(2) 1 calc R U P A 2
H38R H -0.114708 0.322170 0.601613 0.059 Uiso 0.147(2) 1 calc R U P A 2
C471 C 0.51982(16) 0.06736(7) 0.49047(9) 0.0358(4) Uani 1 1 d . . . . .
H47C H 0.4458(18) 0.0672(9) 0.4916(9) 0.048(6) Uiso 1 1 d . . . . .
H47B H 0.5426(17) 0.0552(9) 0.4567(10) 0.049(7) Uiso 1 1 d . . . . .
H47A H 0.5481(15) 0.0460(8) 0.5199(9) 0.040(6) Uiso 1 1 d . . . . .
C472 C 0.66811(13) 0.12027(9) 0.49956(9) 0.0377(4) Uani 1 1 d . . . . .
H47E H 0.6982(17) 0.1548(10) 0.5029(9) 0.048(6) Uiso 1 1 d . . . . .
H47D H 0.6923(16) 0.1009(9) 0.5333(9) 0.046(6) Uiso 1 1 d . . . . .
H47F H 0.6917(16) 0.1005(9) 0.4683(10) 0.046(6) Uiso 1 1 d . . . . .
C473 C 0.52652(17) 0.14274(10) 0.55133(8) 0.0418(5) Uani 1 1 d . . . . .
H47G H 0.5543(17) 0.1214(9) 0.5819(10) 0.052(7) Uiso 1 1 d . . . . .
H47I H 0.457(2) 0.1455(10) 0.5536(10) 0.060(7) Uiso 1 1 d . . . . .
H47H H 0.5543(16) 0.1762(9) 0.5560(9) 0.039(6) Uiso 1 1 d . . . . .
C481 C 0.64319(13) 0.15369(7) 0.29363(8) 0.0297(4) Uani 1 1 d . . . . .
H48C H 0.5954(15) 0.1289(8) 0.2805(8) 0.033(5) Uiso 1 1 d . . . . .
H48B H 0.6825(14) 0.1373(8) 0.3235(8) 0.031(5) Uiso 1 1 d . . . . .
H48A H 0.6837(15) 0.1610(8) 0.2642(8) 0.033(5) Uiso 1 1 d . . . . .
C482 C 0.53757(13) 0.22626(8) 0.26434(7) 0.0302(4) Uani 1 1 d . . . . .
H48E H 0.5062(15) 0.2589(8) 0.2733(9) 0.037(6) Uiso 1 1 d . . . . .
H48D H 0.4876(15) 0.2025(8) 0.2494(8) 0.033(5) Uiso 1 1 d . . . . .
H48F H 0.5780(16) 0.2342(8) 0.2346(9) 0.039(6) Uiso 1 1 d . . . . .
C483 C 0.67227(13) 0.24170(7) 0.33283(9) 0.0323(4) Uani 1 1 d . . . . .
H48I H 0.7119(15) 0.2281(8) 0.3640(9) 0.035(5) Uiso 1 1 d . . . . .
H48H H 0.7152(16) 0.2496(8) 0.3053(9) 0.038(6) Uiso 1 1 d . . . . .
H48G H 0.6400(16) 0.2740(8) 0.3441(9) 0.039(6) Uiso 1 1 d . . . . .
C571 C 0.38562(16) 0.48825(8) 0.53611(11) 0.0449(5) Uani 1 1 d . . . . .
H57C H 0.3907(17) 0.4979(9) 0.4962(11) 0.053(7) Uiso 1 1 d . . . . .
H57B H 0.3541(17) 0.5152(10) 0.5541(10) 0.052(7) Uiso 1 1 d . . . . .
H57A H 0.4485(19) 0.4830(9) 0.5512(10) 0.051(7) Uiso 1 1 d . . . . .
C572 C 0.31738(19) 0.42524(11) 0.59944(9) 0.0492(6) Uani 1 1 d . . . . .
H57F H 0.2819(18) 0.3948(10) 0.6022(10) 0.052(7) Uiso 1 1 d . . . . .
H57E H 0.384(2) 0.4198(10) 0.6148(11) 0.064(8) Uiso 1 1 d . . . . .
H57D H 0.2849(18) 0.4529(11) 0.6178(10) 0.061(8) Uiso 1 1 d . . . . .
C573 C 0.22403(14) 0.45115(9) 0.51501(10) 0.0409(5) Uani 1 1 d . . . . .
H57I H 0.1983(17) 0.4779(9) 0.5346(9) 0.049(6) Uiso 1 1 d . . . . .
H57H H 0.2270(17) 0.4624(9) 0.4773(10) 0.049(7) Uiso 1 1 d . . . . .
H57G H 0.1813(16) 0.4218(9) 0.5186(9) 0.044(6) Uiso 1 1 d . . . . .
C581 C 0.67973(19) 0.35470(14) 0.48138(13) 0.0330(6) Uani 0.686(3) 1 d . . P B 1
H58A H 0.666042 0.391739 0.481762 0.049 Uiso 0.686(3) 1 calc R U P B 1
H58B H 0.747290 0.348828 0.493094 0.049 Uiso 0.686(3) 1 calc R U P B 1
H58C H 0.667515 0.341294 0.444584 0.049 Uiso 0.686(3) 1 calc R U P B 1
C582 C 0.64278(19) 0.34819(14) 0.57783(11) 0.0367(6) Uani 0.686(3) 1 d . . P B 1
H58D H 0.601461 0.330630 0.602843 0.055 Uiso 0.686(3) 1 calc R U P B 1
H58E H 0.710396 0.340752 0.588094 0.055 Uiso 0.686(3) 1 calc R U P B 1
H58F H 0.631773 0.385448 0.579514 0.055 Uiso 0.686(3) 1 calc R U P B 1
C583 C 0.63359(19) 0.27080(10) 0.52031(13) 0.0346(6) Uani 0.686(3) 1 d . . P B 1
H58G H 0.589940 0.255459 0.545596 0.052 Uiso 0.686(3) 1 calc R U P B 1
H58H H 0.620582 0.256018 0.484173 0.052 Uiso 0.686(3) 1 calc R U P B 1
H58I H 0.700356 0.263552 0.532683 0.052 Uiso 0.686(3) 1 calc R U P B 1
C584 C 0.6444(4) 0.3171(3) 0.5712(3) 0.0330(6) Uani 0.314(3) 1 d . . P B 2
H58J H 0.713775 0.310423 0.574835 0.049 Uiso 0.314(3) 1 calc R U P B 2
H58K H 0.628812 0.346408 0.594173 0.049 Uiso 0.314(3) 1 calc R U P B 2
H58L H 0.609379 0.286535 0.582519 0.049 Uiso 0.314(3) 1 calc R U P B 2
C585 C 0.6617(4) 0.2813(3) 0.4786(3) 0.0367(6) Uani 0.314(3) 1 d . . P B 2
H58M H 0.643713 0.288598 0.440479 0.055 Uiso 0.314(3) 1 calc R U P B 2
H58N H 0.732015 0.280172 0.483853 0.055 Uiso 0.314(3) 1 calc R U P B 2
H58O H 0.634700 0.248037 0.488686 0.055 Uiso 0.314(3) 1 calc R U P B 2
C586 C 0.6814(5) 0.3756(3) 0.4948(3) 0.0346(6) Uani 0.314(3) 1 d . . P B 2
H58P H 0.660548 0.382417 0.456940 0.052 Uiso 0.314(3) 1 calc R U P B 2
H58Q H 0.672020 0.406640 0.516466 0.052 Uiso 0.314(3) 1 calc R U P B 2
H58R H 0.749703 0.366165 0.496997 0.052 Uiso 0.314(3) 1 calc R U P B 2
C671 C 0.07483(16) 0.08378(8) 0.49965(9) 0.0391(5) Uani 1 1 d . . . . .
H67C H 0.0973(16) 0.0907(9) 0.4640(9) 0.043(6) Uiso 1 1 d . . . . .
H67B H 0.0178(16) 0.1053(9) 0.5055(9) 0.042(6) Uiso 1 1 d . . . . .
H67A H 0.0528(15) 0.0490(9) 0.5007(8) 0.037(5) Uiso 1 1 d . . . . .
C672 C 0.23771(17) 0.05636(8) 0.53397(9) 0.0375(4) Uani 1 1 d . . . . .
H67D H 0.2155(17) 0.0211(10) 0.5340(9) 0.048(6) Uiso 1 1 d . . . . .
H67F H 0.2642(16) 0.0634(8) 0.4985(10) 0.043(6) Uiso 1 1 d . . . . .
H67E H 0.2894(16) 0.0615(8) 0.5608(9) 0.037(6) Uiso 1 1 d . . . . .
C673 C 0.11210(19) 0.07737(9) 0.59857(9) 0.0420(5) Uani 1 1 d . . . . .
H67I H 0.1615(18) 0.0783(9) 0.6294(10) 0.053(7) Uiso 1 1 d . . . . .
H67G H 0.0615(18) 0.0987(9) 0.6071(10) 0.047(7) Uiso 1 1 d . . . . .
H67H H 0.0862(17) 0.0428(10) 0.5973(9) 0.050(7) Uiso 1 1 d . . . . .
C681 C 0.38053(17) 0.18802(10) 0.68137(9) 0.0445(5) Uani 1 1 d . . . . .
H68C H 0.421(2) 0.1643(11) 0.6617(12) 0.071(9) Uiso 1 1 d . . . . .
H68B H 0.3254(18) 0.1697(10) 0.6934(10) 0.054(7) Uiso 1 1 d . . . . .
H68A H 0.4150(18) 0.2038(9) 0.7125(10) 0.053(7) Uiso 1 1 d . . . . .
C682 C 0.27548(14) 0.26540(11) 0.67501(8) 0.0500(6) Uani 1 1 d . . . . .
H68F H 0.219542 0.244717 0.683842 0.062(8) Uiso 1 1 calc R . . . .
H68E H 0.308012 0.278255 0.708506 0.067(8) Uiso 1 1 calc R . . . .
H68D H 0.254226 0.294590 0.652220 0.065(8) Uiso 1 1 calc R . . . .
C683 C 0.43227(13) 0.26404(8) 0.63073(7) 0.0291(4) Uani 1 1 d . . . . .
H68I H 0.4152(16) 0.2932(9) 0.6093(10) 0.048(6) Uiso 1 1 d . . . . .
H68G H 0.4756(17) 0.2437(9) 0.6107(10) 0.045(6) Uiso 1 1 d . . . . .
H68H H 0.4684(15) 0.2754(8) 0.6647(9) 0.034(5) Uiso 1 1 d . . . . .
C91 C 0.5942(2) 0.00481(9) 0.29305(9) 0.0504(6) Uani 1 1 d . . . . .
D91 D 0.5470(18) 0.0284(10) 0.2832(10) 0.053(7) Uiso 1 1 d . . . . .
Cl1 Cl 0.64336(10) 0.02242(3) 0.35624(3) 0.1089(4) Uani 1 1 d . . . . .
Cl2 Cl 0.5534(18) -0.0546(6) 0.3069(4) 0.1097(6) Uani 0.175(5) 1 d . . P C 1
Cl3 Cl 0.6869(4) -0.0071(3) 0.2593(3) 0.0672(4) Uani 0.175(5) 1 d . . P C 1
Cl21 Cl 0.5409(3) -0.05640(10) 0.29281(8) 0.1097(6) Uani 0.825(5) 1 d . . P C 2
Cl31 Cl 0.67889(8) 0.01186(8) 0.24248(7) 0.0672(4) Uani 0.825(5) 1 d . . P C 2
N91 N 0.58806(16) -0.07808(9) 0.74728(9) 0.0618(6) Uani 1 1 d . . . . .
C92 C 0.75668(19) -0.11752(9) 0.76485(9) 0.0517(6) Uani 1 1 d . . . . .
H92A H 0.805251 -0.090545 0.761393 0.078 Uiso 1 1 calc R U . . .
H92B H 0.766902 -0.144893 0.738471 0.078 Uiso 1 1 calc R U . . .
H92C H 0.762241 -0.131900 0.801535 0.078 Uiso 1 1 calc R U . . .
C93 C 0.66141(17) -0.09565(8) 0.75470(8) 0.0417(5) Uani 1 1 d . . . . .
N92 N 0.8968(3) -0.03204(17) 0.85852(18) 0.1392(16) Uani 1 1 d . . . . .
C94 C 0.78216(18) 0.04438(10) 0.83673(11) 0.0607(7) Uani 1 1 d . . . . .
H94A H 0.810053 0.065458 0.808695 0.091 Uiso 1 1 calc R U . . .
H94B H 0.774186 0.065433 0.869072 0.091 Uiso 1 1 calc R U . . .
H94C H 0.719315 0.031242 0.823186 0.091 Uiso 1 1 calc R U . . .
C95 C 0.8456(2) 0.00150(14) 0.85038(12) 0.0685(8) Uani 1 1 d . . . . .
N93 N -0.0856(6) 0.1785(4) 0.5359(3) 0.143(4) Uani 0.5 1 d . . P . .
C96 C -0.1124(4) 0.2500(2) 0.4676(3) 0.0697(17) Uani 0.5 1 d . . P . .
H96A H -0.061930 0.248740 0.441463 0.105 Uiso 0.5 1 calc R U P . .
H96B H -0.110853 0.283522 0.485765 0.105 Uiso 0.5 1 calc R U P . .
H96C H -0.175341 0.244975 0.448537 0.105 Uiso 0.5 1 calc R U P . .
C97 C -0.0967(4) 0.2111(3) 0.5058(3) 0.0710(16) Uani 0.5 1 d . . P . .

loop_
_atom_site_aniso_label
_atom_site_aniso_U_11
_atom_site_aniso_U_22
_atom_site_aniso_U_33
_atom_site_aniso_U_23
_atom_site_aniso_U_13
_atom_site_aniso_U_12
Mo 0.01151(6) 0.01253(6) 0.01344(6) -0.00002(4) -0.00041(4) 0.00160(4)
O1 0.0143(5) 0.0148(5) 0.0293(6) -0.0005(4) -0.0060(4) 0.0017(4)
N1 0.0121(5) 0.0143(5) 0.0122(5) 0.0008(4) -0.0014(4) 0.0003(4)
O2 0.0182(5) 0.0173(5) 0.0140(5) 0.0003(4) -0.0021(4) -0.0002(4)
N2 0.0130(5) 0.0127(5) 0.0121(5) -0.0003(4) -0.0002(4) 0.0022(4)
O3 0.0165(5) 0.0190(5) 0.0173(5) 0.0000(4) 0.0014(4) 0.0060(4)
N3 0.0124(5) 0.0167(6) 0.0155(5) 0.0002(4) 0.0006(4) 0.0000(4)
C11 0.0163(7) 0.0153(6) 0.0200(7) 0.0012(5) -0.0043(5) 0.0004(5)
C12 0.0146(6) 0.0154(6) 0.0144(6) 0.0003(5) -0.0026(5) -0.0005(5)
C13 0.0161(7) 0.0163(7) 0.0186(7) 0.0003(5) -0.0049(5) 0.0012(5)
C14 0.0229(7) 0.0147(7) 0.0229(7) 0.0012(6) -0.0073(6) 0.0004(6)
C15 0.0221(8) 0.0172(7) 0.0350(9) 0.0001(6) -0.0124(7) -0.0033(6)
C16 0.0189(7) 0.0200(7) 0.0361(9) 0.0016(7) -0.0122(6) -0.0009(6)
C17 0.0260(9) 0.0224(9) 0.1021(19) -0.0039(10) -0.0367(11) 0.0016(7)
C18 0.0266(8) 0.0137(7) 0.0292(8) 0.0000(6) -0.0107(6) 0.0005(6)
C21 0.0176(6) 0.0110(6) 0.0154(6) 0.0006(5) 0.0009(5) 0.0043(5)
C22 0.0156(6) 0.0134(6) 0.0133(6) 0.0009(5) 0.0013(5) 0.0037(5)
C23 0.0160(7) 0.0185(7) 0.0160(7) 0.0018(5) 0.0000(5) 0.0022(5)
C24 0.0183(7) 0.0184(7) 0.0199(7) 0.0039(6) 0.0045(5) 0.0030(5)
C25 0.0265(8) 0.0193(7) 0.0150(7) 0.0044(6) 0.0043(6) 0.0043(6)
C26 0.0251(7) 0.0137(6) 0.0142(6) 0.0008(5) 0.0006(5) 0.0045(5)
C27 0.0410(9) 0.0226(8) 0.0140(7) 0.0016(6) -0.0052(6) -0.0038(7)
C28 0.0186(7) 0.0270(8) 0.0250(8) 0.0092(6) 0.0050(6) 0.0007(6)
C31 0.0133(6) 0.0168(7) 0.0203(7) -0.0017(5) 0.0031(5) -0.0006(5)
C32 0.0134(6) 0.0170(7) 0.0198(7) -0.0010(5) 0.0034(5) -0.0003(5)
C33 0.0204(7) 0.0225(7) 0.0199(7) -0.0004(6) 0.0043(6) -0.0001(6)
C34 0.0204(7) 0.0242(8) 0.0237(8) -0.0049(6) 0.0086(6) -0.0011(6)
C35 0.0162(7) 0.0217(7) 0.0301(8) -0.0040(6) 0.0067(6) 0.0024(6)
C36 0.0147(7) 0.0197(7) 0.0269(8) -0.0015(6) 0.0026(6) 0.0017(5)
C37 0.0220(8) 0.0281(8) 0.0301(8) 0.0013(7) 0.0022(6) 0.0122(6)
C38 0.0289(8) 0.0337(9) 0.0248(8) -0.0038(7) 0.0114(7) 0.0050(7)
C41 0.0117(6) 0.0108(6) 0.0173(6) -0.0021(5) -0.0018(5) 0.0010(5)
C42 0.0158(7) 0.0148(6) 0.0176(7) 0.0018(5) -0.0002(5) 0.0037(5)
C43 0.0162(7) 0.0143(6) 0.0233(7) 0.0012(5) 0.0024(6) 0.0031(5)
C44 0.0131(7) 0.0175(7) 0.0265(8) -0.0008(6) -0.0018(6) 0.0039(5)
C45 0.0172(7) 0.0140(6) 0.0204(7) -0.0010(5) -0.0065(5) 0.0016(5)
C46 0.0171(7) 0.0150(6) 0.0151(6) -0.0004(5) -0.0012(5) -0.0004(5)
C47 0.0216(7) 0.0230(7) 0.0199(7) 0.0012(6) -0.0088(6) 0.0042(6)
C48 0.0179(7) 0.0234(8) 0.0294(8) 0.0059(6) 0.0083(6) 0.0067(6)
C51 0.0146(6) 0.0152(6) 0.0123(6) 0.0008(5) 0.0008(5) -0.0025(5)
C52 0.0157(6) 0.0172(7) 0.0177(7) 0.0023(5) 0.0000(5) 0.0001(5)
C53 0.0176(7) 0.0212(7) 0.0218(7) 0.0057(6) -0.0043(6) -0.0045(6)
C54 0.0218(7) 0.0263(8) 0.0191(7) -0.0036(6) -0.0022(6) -0.0090(6)
C55 0.0198(7) 0.0224(7) 0.0196(7) -0.0066(6) 0.0048(6) -0.0060(6)
C56 0.0136(6) 0.0196(7) 0.0177(7) -0.0019(5) 0.0016(5) -0.0015(5)
C57 0.0260(8) 0.0315(9) 0.0349(9) -0.0193(7) 0.0092(7) -0.0066(7)
C58 0.0190(7) 0.0225(8) 0.0350(9) 0.0018(7) -0.0105(6) -0.0022(6)
C61 0.0157(6) 0.0198(7) 0.0149(6) 0.0025(5) 0.0032(5) 0.0021(5)
C62 0.0164(7) 0.0213(7) 0.0172(7) 0.0004(6) 0.0030(5) -0.0016(5)
C63 0.0162(7) 0.0287(8) 0.0151(6) 0.0020(6) 0.0028(5) -0.0003(6)
C64 0.0234(8) 0.0281(8) 0.0173(7) 0.0076(6) 0.0011(6) -0.0006(6)
C65 0.0239(8) 0.0228(7) 0.0194(7) 0.0042(6) 0.0029(6) -0.0031(6)
C66 0.0205(7) 0.0222(7) 0.0163(7) 0.0012(6) 0.0004(6) -0.0024(6)
C67 0.0385(9) 0.0243(8) 0.0232(8) 0.0065(6) -0.0003(7) -0.0087(7)
C68 0.0190(7) 0.0409(9) 0.0153(7) 0.0008(6) 0.0007(6) -0.0051(7)
C171 0.0310(11) 0.0318(11) 0.148(3) -0.0086(14) -0.0497(14) -0.0010(9)
C172 0.088(2) 0.0451(14) 0.143(3) 0.0310(17) -0.095(2) -0.0126(14)
C173 0.0166(10) 0.0591(16) 0.181(4) -0.036(2) -0.0059(15) 0.0045(10)
C181 0.0334(10) 0.0164(8) 0.0460(11) -0.0028(8) -0.0182(8) 0.0064(7)
C182 0.0346(9) 0.0176(8) 0.0308(9) -0.0021(7) -0.0096(7) 0.0009(7)
C183 0.0437(11) 0.0170(8) 0.0354(10) 0.0028(7) -0.0042(8) -0.0017(7)
C271 0.0615(13) 0.0247(8) 0.0206(8) -0.0061(7) 0.0010(9) -0.0081(9)
C272 0.0372(10) 0.0342(10) 0.0350(10) 0.0087(8) -0.0183(8) -0.0034(8)
C273 0.0704(16) 0.0438(12) 0.0143(8) 0.0042(8) -0.0060(9) -0.0181(11)
C281 0.0234(9) 0.0508(12) 0.0323(10) 0.0128(9) 0.0003(7) -0.0133(8)
C282 0.0282(9) 0.0331(10) 0.0440(11) 0.0140(9) 0.0183(8) 0.0073(8)
C283 0.0251(8) 0.0244(8) 0.0355(10) 0.0106(7) 0.0041(7) 0.0005(7)
C371 0.0285(10) 0.0472(12) 0.0378(10) -0.0046(9) -0.0104(8) 0.0128(9)
C372 0.0370(10) 0.0322(10) 0.0377(10) 0.0113(8) 0.0116(8) 0.0157(8)
C373 0.0330(10) 0.0385(11) 0.0419(11) 0.0051(9) 0.0072(9) 0.0215(8)
C381 0.0338(11) 0.0419(12) 0.0331(11) 0.0002(9) 0.0167(9) 0.0004(9)
C382 0.0358(11) 0.0397(12) 0.0318(11) -0.0081(9) 0.0129(9) 0.0088(9)
C383 0.0289(11) 0.0626(16) 0.0276(11) -0.0171(11) 0.0074(8) -0.0008(10)
C384 0.0338(11) 0.0419(12) 0.0331(11) 0.0002(9) 0.0167(9) 0.0004(9)
C385 0.0358(11) 0.0397(12) 0.0318(11) -0.0081(9) 0.0129(9) 0.0088(9)
C386 0.0289(11) 0.0626(16) 0.0276(11) -0.0171(11) 0.0074(8) -0.0008(10)
C471 0.0448(11) 0.0254(9) 0.0351(10) 0.0109(8) -0.0162(9) -0.0021(8)
C472 0.0241(9) 0.0462(12) 0.0413(11) 0.0141(9) -0.0121(8) 0.0062(8)
C473 0.0492(13) 0.0538(13) 0.0208(9) -0.0035(9) -0.0126(8) 0.0206(11)
C481 0.0249(8) 0.0292(9) 0.0361(10) 0.0026(8) 0.0113(7) 0.0099(7)
C482 0.0260(8) 0.0365(10) 0.0291(9) 0.0117(7) 0.0120(7) 0.0107(7)
C483 0.0236(8) 0.0285(9) 0.0457(11) 0.0081(8) 0.0099(8) 0.0004(7)
C571 0.0355(11) 0.0307(10) 0.0697(16) -0.0243(10) 0.0138(11) -0.0079(8)
C572 0.0488(13) 0.0648(16) 0.0354(11) -0.0235(11) 0.0167(10) -0.0078(12)
C573 0.0275(9) 0.0386(11) 0.0573(14) -0.0277(10) 0.0082(9) 0.0047(8)
C581 0.0182(10) 0.0436(15) 0.0373(14) 0.0199(12) 0.0024(10) -0.0006(11)
C582 0.0233(12) 0.0526(17) 0.0328(13) -0.0099(12) -0.0119(9) 0.0100(11)
C583 0.0227(11) 0.0254(12) 0.0544(17) 0.0027(11) -0.0095(11) 0.0015(9)
C584 0.0182(10) 0.0436(15) 0.0373(14) 0.0199(12) 0.0024(10) -0.0006(11)
C585 0.0233(12) 0.0526(17) 0.0328(13) -0.0099(12) -0.0119(9) 0.0100(11)
C586 0.0227(11) 0.0254(12) 0.0544(17) 0.0027(11) -0.0095(11) 0.0015(9)
C671 0.0472(12) 0.0287(10) 0.0400(11) 0.0077(8) -0.0094(9) -0.0164(9)
C672 0.0530(12) 0.0254(9) 0.0334(10) 0.0030(8) -0.0033(9) 0.0002(8)
C673 0.0583(14) 0.0367(11) 0.0319(10) 0.0072(9) 0.0097(10) -0.0191(10)
C681 0.0423(12) 0.0620(14) 0.0273(10) 0.0190(10) -0.0157(9) -0.0206(11)
C682 0.0283(10) 0.0928(19) 0.0289(10) -0.0305(12) 0.0016(8) -0.0008(11)
C683 0.0263(8) 0.0381(10) 0.0228(8) -0.0006(8) -0.0007(7) -0.0092(7)
C91 0.0741(16) 0.0398(12) 0.0369(11) 0.0011(9) -0.0010(11) 0.0175(11)
Cl1 0.2204(12) 0.0633(5) 0.0390(4) 0.0007(3) -0.0301(5) 0.0024(6)
Cl2 0.2186(18) 0.0509(5) 0.0609(11) -0.0098(9) 0.0197(14) -0.0351(7)
Cl3 0.0689(5) 0.0782(9) 0.0556(7) -0.0110(6) 0.0131(5) 0.0087(5)
Cl21 0.2186(18) 0.0509(5) 0.0609(11) -0.0098(9) 0.0197(14) -0.0351(7)
Cl31 0.0689(5) 0.0782(9) 0.0556(7) -0.0110(6) 0.0131(5) 0.0087(5)
N91 0.0546(13) 0.0697(14) 0.0628(14) 0.0238(11) 0.0193(10) 0.0052(11)
C92 0.0731(16) 0.0388(11) 0.0442(12) 0.0134(10) 0.0121(11) 0.0171(11)
C93 0.0596(14) 0.0337(10) 0.0333(10) 0.0108(8) 0.0153(9) -0.0007(9)
N92 0.114(3) 0.134(3) 0.164(4) 0.067(3) -0.045(3) 0.003(3)
C94 0.0564(15) 0.0590(15) 0.0692(17) -0.0272(13) 0.0250(13) -0.0189(12)
C95 0.0636(17) 0.086(2) 0.0550(16) 0.0078(15) -0.0038(13) -0.0216(16)
N93 0.134(6) 0.195(8) 0.108(5) 0.052(6) 0.089(5) 0.089(6)
C96 0.043(3) 0.064(3) 0.102(5) -0.035(3) 0.005(3) -0.011(2)
C97 0.059(3) 0.082(4) 0.076(4) 0.000(3) 0.039(3) 0.015(3)

loop_
_atom_type_symbol
_atom_type_description
_atom_type_scat_dispersion_real
_atom_type_scat_dispersion_imag
_atom_type_scat_source
C C 0.0033 0.0016 'International Tables Vol C Tables 4.2.6.8 and 6.1.1.4'
H H 0.0000 0.0000 'International Tables Vol C Tables 4.2.6.8 and 6.1.1.4'
N N 0.0061 0.0033 'International Tables Vol C Tables 4.2.6.8 and 6.1.1.4'
O O 0.0106 0.0060 'International Tables Vol C Tables 4.2.6.8 and 6.1.1.4'
Mo Mo -1.6832 0.6857 'International Tables Vol C Tables 4.2.6.8 and 6.1.1.4'
Cl Cl 0.1484 0.1585 'International Tables Vol C Tables 4.2.6.8 and 6.1.1.4'
D D 0.0000 0.0000 'International Tables Vol C Tables 4.2.6.8 and 6.1.1.4'

loop_
_geom_angle_atom_site_label_1
_geom_angle_atom_site_label_2
_geom_angle_atom_site_label_3
_geom_angle
O3 Mo O2 86.82(4)
O3 Mo N1 163.66(4)
O2 Mo N1 99.80(4)
O3 Mo N3 77.14(4)
O2 Mo N3 161.54(5)
N1 Mo N3 98.08(5)
O3 Mo N2 100.66(4)
O2 Mo N2 77.07(4)
N1 Mo N2 95.40(4)
N3 Mo N2 96.77(5)
O3 Mo O1 88.57(4)
O2 Mo O1 89.50(4)
N1 Mo O1 76.65(4)
N3 Mo O1 99.05(5)
N2 Mo O1 163.13(5)
C11 O1 Mo 118.66(9)
C12 N1 C41 114.69(11)
C12 N1 Mo 117.65(9)
C41 N1 Mo 127.17(9)
C21 O2 Mo 118.44(9)
C22 N2 C51 114.94(11)
C22 N2 Mo 116.68(9)
C51 N2 Mo 128.19(9)
C31 O3 Mo 118.33(9)
C32 N3 C61 116.81(11)
C32 N3 Mo 117.01(9)
C61 N3 Mo 125.94(9)
O1 C11 C12 114.79(12)
O1 C11 C16 124.79(13)
C12 C11 C16 120.39(13)
N1 C12 C13 126.67(13)
N1 C12 C11 112.05(12)
C13 C12 C11 121.11(13)
C14 C13 C12 119.37(13)
C14 C13 H13 120.8(11)
C12 C13 H13 119.8(11)
C13 C14 C15 118.40(14)
C13 C14 C18 122.99(13)
C15 C14 C18 118.62(13)
C16 C15 C14 124.23(14)
C16 C15 H15 117.0(11)
C14 C15 H15 118.8(11)
C15 C16 C11 116.50(14)
C15 C16 C17 122.56(15)
C11 C16 C17 120.94(14)
C172 C17 C16 109.3(2)
C172 C17 C171 107.5(2)
C16 C17 C171 111.72(15)
C172 C17 C173 110.6(2)
C16 C17 C173 108.64(19)
C171 C17 C173 109.1(2)
C181 C18 C14 111.99(13)
C181 C18 C182 107.98(15)
C14 C18 C182 109.67(13)
C181 C18 C183 108.61(15)
C14 C18 C183 108.92(14)
C182 C18 C183 109.64(14)
O2 C21 C22 115.23(12)
O2 C21 C26 123.81(13)
C22 C21 C26 120.95(13)
N2 C22 C21 112.00(12)
N2 C22 C23 127.12(13)
C21 C22 C23 120.68(13)
C24 C23 C22 119.61(14)
C24 C23 H23 121.5(10)
C22 C23 H23 118.9(10)
C23 C24 C25 118.23(14)
C23 C24 C28 122.24(14)
C25 C24 C28 119.53(13)
C26 C25 C24 124.14(13)
C26 C25 H25 120.7(11)
C24 C25 H25 115.1(11)
C25 C26 C21 116.40(13)
C25 C26 C27 123.72(13)
C21 C26 C27 119.88(13)
C273 C27 C272 109.22(16)
C273 C27 C26 111.70(15)
C272 C27 C26 109.59(14)
C273 C27 C271 107.43(15)
C272 C27 C271 109.27(16)
C26 C27 C271 109.58(14)
C281 C28 C283 108.24(15)
C281 C28 C282 108.34(15)
C283 C28 C282 108.48(14)
C281 C28 C24 111.94(13)
C283 C28 C24 110.17(13)
C282 C28 C24 109.59(14)
O3 C31 C36 123.87(13)
O3 C31 C32 115.14(12)
C36 C31 C32 120.97(13)
C33 C32 N3 127.46(14)
C33 C32 C31 120.61(13)
N3 C32 C31 111.72(12)
C34 C33 C32 119.45(15)
C34 C33 H33 122.6(11)
C32 C33 H33 118.0(11)
C33 C34 C35 118.44(14)
C33 C34 C38 119.93(15)
C35 C34 C38 121.62(14)
C36 C35 C34 124.30(14)
C36 C35 H35 117.0(12)
C34 C35 H35 118.7(12)
C35 C36 C31 116.22(14)
C35 C36 C37 123.36(13)
C31 C36 C37 120.42(13)
C371 C37 C36 109.85(15)
C371 C37 C372 110.40(16)
C36 C37 C372 109.46(14)
C371 C37 C373 108.16(15)
C36 C37 C373 111.58(14)
C372 C37 C373 107.36(15)
C386 C38 C34 116.9(6)
C383 C38 C34 110.92(14)
C383 C38 C382 108.95(17)
C34 C38 C382 112.06(15)
C383 C38 C381 110.11(18)
C34 C38 C381 107.80(15)
C382 C38 C381 106.91(15)
C386 C38 C384 113.0(8)
C34 C38 C384 107.2(4)
C386 C38 C385 109.9(8)
C34 C38 C385 112.6(4)
C384 C38 C385 95.1(7)
C46 C41 C42 121.46(13)
C46 C41 N1 120.82(12)
C42 C41 N1 117.51(12)
C43 C42 C41 120.06(13)
C43 C42 H42 121.5(11)
C41 C42 H42 118.4(11)
C42 C43 C44 117.86(13)
C42 C43 C48 122.02(13)
C44 C43 C48 120.12(13)
C45 C44 C43 122.80(13)
C45 C44 H44 117.9(11)
C43 C44 H44 119.3(11)
C44 C45 C46 117.97(13)
C44 C45 C47 121.90(13)
C46 C45 C47 119.85(13)
C41 C46 C45 119.79(13)
C41 C46 H46 119.8(11)
C45 C46 H46 120.4(11)
C472 C47 C471 108.63(16)
C472 C47 C473 108.60(15)
C471 C47 C473 107.79(17)
C472 C47 C45 112.40(14)
C471 C47 C45 107.47(13)
C473 C47 C45 111.81(13)
C482 C48 C43 111.77(12)
C482 C48 C483 109.09(14)
C43 C48 C483 108.66(14)
C482 C48 C481 108.04(15)
C43 C48 C481 109.33(13)
C483 C48 C481 109.95(14)
C56 C51 C52 121.09(13)
C56 C51 N2 117.76(12)
C52 C51 N2 120.95(12)
C51 C52 C53 119.65(14)
C51 C52 H52 117.7(10)
C53 C52 H52 122.5(10)
C54 C53 C52 118.36(14)
C54 C53 C58 120.46(14)
C52 C53 C58 121.00(14)
C53 C54 C55 122.57(14)
C53 C54 H54 118.1(12)
C55 C54 H54 119.3(12)
C56 C55 C54 118.04(14)
C56 C55 C57 122.27(14)
C54 C55 C57 119.69(14)
C51 C56 C55 120.25(14)
C51 C56 H56 118.2(11)
C55 C56 H56 121.5(11)
C573 C57 C571 108.36(18)
C573 C57 C572 109.20(17)
C571 C57 C572 109.04(18)
C573 C57 C55 111.60(14)
C571 C57 C55 109.75(14)
C572 C57 C55 108.85(17)
C581 C58 C583 113.6(2)
C584 C58 C53 119.5(3)
C581 C58 C53 109.52(16)
C583 C58 C53 110.12(15)
C581 C58 C582 108.9(2)
C583 C58 C582 105.2(2)
C53 C58 C582 109.40(16)
C584 C58 C586 112.0(4)
C53 C58 C586 106.6(3)
C584 C58 C585 108.1(4)
C53 C58 C585 111.5(2)
C586 C58 C585 96.9(4)
C62 C61 C66 121.35(14)
C62 C61 N3 120.45(13)
C66 C61 N3 118.15(13)
C61 C62 C63 119.84(14)
C61 C62 H62 117.9(11)
C63 C62 H62 122.2(11)
C64 C63 C62 118.09(14)
C64 C63 C68 121.93(14)
C62 C63 C68 119.69(14)
C63 C64 C65 122.79(14)
C63 C64 H64 118.5(11)
C65 C64 H64 118.7(11)
C66 C65 C64 117.79(14)
C66 C65 C67 122.39(14)
C64 C65 C67 119.81(14)
C61 C66 C65 120.07(14)
C61 C66 H66 117.6(11)
C65 C66 H66 122.3(11)
C672 C67 C671 108.80(17)
C672 C67 C673 109.32(16)
C671 C67 C673 108.31(17)
C672 C67 C65 108.08(15)
C671 C67 C65 112.13(14)
C673 C67 C65 110.17(15)
C682 C68 C683 109.87(16)
C682 C68 C681 108.98(17)
C683 C68 C681 107.74(15)
C682 C68 C63 106.50(13)
C683 C68 C63 111.34(13)
C681 C68 C63 112.39(15)
C17 C171 H17C 109.5
C17 C171 H17B 109.5
H17C C171 H17B 109.5
C17 C171 H17A 109.5
H17C C171 H17A 109.5
H17B C171 H17A 109.5
C17 C172 H17F 109.5
C17 C172 H17E 109.5
H17F C172 H17E 109.5
C17 C172 H17D 109.5
H17F C172 H17D 109.5
H17E C172 H17D 109.5
C17 C173 H17G 109.5
C17 C173 H17H 109.5
H17G C173 H17H 109.5
C17 C173 H17I 109.5
H17G C173 H17I 109.5
H17H C173 H17I 109.5
C18 C181 H18C 110.6(12)
C18 C181 H18B 112.2(13)
H18C C181 H18B 109.1(17)
C18 C181 H18A 108.1(12)
H18C C181 H18A 108.6(17)
H18B C181 H18A 108.1(17)
C18 C182 H18E 109.3(12)
C18 C182 H18F 111.6(12)
H18E C182 H18F 105.6(17)
C18 C182 H18D 110.8(13)
H18E C182 H18D 112.1(17)
H18F C182 H18D 107.4(17)
C18 C183 H18I 113.9(13)
C18 C183 H18G 110.2(13)
H18I C183 H18G 106.4(18)
C18 C183 H18H 112.2(12)
H18I C183 H18H 107.0(17)
H18G C183 H18H 106.9(18)
C27 C271 H27C 109.7(13)
C27 C271 H27A 110.7(12)
H27C C271 H27A 111.0(18)
C27 C271 H27B 110.0(13)
H27C C271 H27B 106.9(19)
H27A C271 H27B 108.5(18)
C27 C272 H27F 110.5(14)
C27 C272 H27E 109.9(13)
H27F C272 H27E 109.7(19)
C27 C272 H27D 111.0(13)
H27F C272 H27D 106.5(19)
H27E C272 H27D 109.1(19)
C27 C273 H27I 111.7(15)
C27 C273 H27H 107.8(14)
H27I C273 H27H 110(2)
C27 C273 H27G 112.2(15)
H27I C273 H27G 106(2)
H27H C273 H27G 109(2)
C28 C281 H28C 111.2(14)
C28 C281 H28B 112.2(13)
H28C C281 H28B 105.1(18)
C28 C281 H28A 113.0(12)
H28C C281 H28A 106.1(18)
H28B C281 H28A 108.9(17)
C28 C282 H28F 113.2(13)
C28 C282 H28D 111.9(13)
H28F C282 H28D 105.7(18)
C28 C282 H28E 108.8(13)
H28F C282 H28E 109.3(18)
H28D C282 H28E 107.8(18)
C28 C283 H28H 111.4(12)
C28 C283 H28G 109.4(12)
H28H C283 H28G 108.9(17)
C28 C283 H28I 111.8(12)
H28H C283 H28I 108.3(17)
H28G C283 H28I 106.9(17)
C37 C371 H37C 109.3(13)
C37 C371 H37A 110.7(13)
H37C C371 H37A 109.0(19)
C37 C371 H37B 109.7(13)
H37C C371 H37B 108.1(18)
H37A C371 H37B 109.9(18)
C37 C372 H37F 110.4(13)
C37 C372 H37D 111.0(12)
H37F C372 H37D 110.5(18)
C37 C372 H37E 109.7(13)
H37F C372 H37E 108.7(18)
H37D C372 H37E 106.4(18)
C37 C373 H37I 112.8(13)
C37 C373 H37H 107.8(14)
H37I C373 H37H 106.7(19)
C37 C373 H37G 110.6(12)
H37I C373 H37G 109.8(18)
H37H C373 H37G 108.9(18)
C38 C381 H38A 109.5
C38 C381 H38B 109.5
H38A C381 H38B 109.5
C38 C381 H38C 109.5
H38A C381 H38C 109.5
H38B C381 H38C 109.5
C38 C382 H38D 109.5
C38 C382 H38E 109.5
H38D C382 H38E 109.5
C38 C382 H38F 109.5
H38D C382 H38F 109.5
H38E C382 H38F 109.5
C38 C383 H38G 109.5
C38 C383 H38H 109.5
H38G C383 H38H 109.5
C38 C383 H38I 109.5
H38G C383 H38I 109.5
H38H C383 H38I 109.5
C38 C384 H38J 109.5
C38 C384 H38K 109.5
H38J C384 H38K 109.5
C38 C384 H38L 109.5
H38J C384 H38L 109.5
H38K C384 H38L 109.5
C38 C385 H38M 109.5
C38 C385 H38N 109.5
H38M C385 H38N 109.5
C38 C385 H38O 109.5
H38M C385 H38O 109.5
H38N C385 H38O 109.5
C38 C386 H38P 109.5
C38 C386 H38Q 109.5
H38P C386 H38Q 109.5
C38 C386 H38R 109.5
H38P C386 H38R 109.5
H38Q C386 H38R 109.5
C47 C471 H47C 110.2(13)
C47 C471 H47B 105.8(14)
H47C C471 H47B 113.6(19)
C47 C471 H47A 108.7(13)
H47C C471 H47A 109.7(18)
H47B C471 H47A 108.7(19)
C47 C472 H47E 113.0(14)
C47 C472 H47D 109.3(13)
H47E C472 H47D 105.1(18)
C47 C472 H47F 111.1(13)
H47E C472 H47F 112.0(19)
H47D C472 H47F 105.9(18)
C47 C473 H47G 110.5(14)
C47 C473 H47I 114.4(15)
H47G C473 H47I 110(2)
C47 C473 H47H 106.8(13)
H47G C473 H47H 106.0(19)
H47I C473 H47H 109(2)
C48 C481 H48C 110.9(12)
C48 C481 H48B 111.2(12)
H48C C481 H48B 107.8(17)
C48 C481 H48A 110.4(12)
H48C C481 H48A 107.3(17)
H48B C481 H48A 109.1(16)
C48 C482 H48E 112.6(13)
C48 C482 H48D 112.2(12)
H48E C482 H48D 108.0(17)
C48 C482 H48F 111.9(13)
H48E C482 H48F 105.7(17)
H48D C482 H48F 106.0(17)
C48 C483 H48I 111.8(12)
C48 C483 H48H 111.2(13)
H48I C483 H48H 106.8(18)
C48 C483 H48G 108.9(12)
H48I C483 H48G 108.9(18)
H48H C483 H48G 109.2(18)
C57 C571 H57C 109.2(14)
C57 C571 H57B 107.9(14)
H57C C571 H57B 109(2)
C57 C571 H57A 111.4(15)
H57C C571 H57A 108(2)
H57B C571 H57A 111(2)
C57 C572 H57F 109.9(15)
C57 C572 H57E 107.2(16)
H57F C572 H57E 110(2)
C57 C572 H57D 109.0(16)
H57F C572 H57D 109(2)
H57E C572 H57D 112(2)
C57 C573 H57I 107.9(15)
C57 C573 H57H 110.8(14)
H57I C573 H57H 108(2)
C57 C573 H57G 111.1(13)
H57I C573 H57G 106.4(19)
H57H C573 H57G 112.3(19)
C58 C581 H58A 109.5
C58 C581 H58B 109.5
H58A C581 H58B 109.5
C58 C581 H58C 109.5
H58A C581 H58C 109.5
H58B C581 H58C 109.5
C58 C582 H58D 109.5
C58 C582 H58E 109.5
H58D C582 H58E 109.5
C58 C582 H58F 109.5
H58D C582 H58F 109.5
H58E C582 H58F 109.5
C58 C583 H58G 109.5
C58 C583 H58H 109.5
H58G C583 H58H 109.5
C58 C583 H58I 109.5
H58G C583 H58I 109.5
H58H C583 H58I 109.5
C58 C584 H58J 109.5
C58 C584 H58K 109.5
H58J C584 H58K 109.5
C58 C584 H58L 109.5
H58J C584 H58L 109.5
H58K C584 H58L 109.5
C58 C585 H58M 109.5
C58 C585 H58N 109.5
H58M C585 H58N 109.5
C58 C585 H58O 109.5
H58M C585 H58O 109.5
H58N C585 H58O 109.5
C58 C586 H58P 109.5
C58 C586 H58Q 109.5
H58P C586 H58Q 109.5
C58 C586 H58R 109.5
H58P C586 H58R 109.5
H58Q C586 H58R 109.5
C67 C671 H67C 112.4(13)
C67 C671 H67B 111.4(13)
H67C C671 H67B 109.3(18)
C67 C671 H67A 109.1(13)
H67C C671 H67A 108.8(18)
H67B C671 H67A 105.7(18)
C67 C672 H67D 108.7(14)
C67 C672 H67F 111.6(13)
H67D C672 H67F 108.1(18)
C67 C672 H67E 110.7(13)
H67D C672 H67E 111.0(19)
H67F C672 H67E 106.6(18)
C67 C673 H67I 112.8(14)
C67 C673 H67G 112.2(15)
H67I C673 H67G 108(2)
C67 C673 H67H 110.7(14)
H67I C673 H67H 107(2)
H67G C673 H67H 106(2)
C68 C681 H68C 110.6(17)
C68 C681 H68B 108.4(15)
H68C C681 H68B 110(2)
C68 C681 H68A 106.4(14)
H68C C681 H68A 112(2)
H68B C681 H68A 109(2)
C68 C682 H68F 109.5
C68 C682 H68E 109.5
H68F C682 H68E 109.5
C68 C682 H68D 109.5
H68F C682 H68D 109.5
H68E C682 H68D 109.5
C68 C683 H68I 112.5(14)
C68 C683 H68G 110.5(14)
H68I C683 H68G 107(2)
C68 C683 H68H 109.9(12)
H68I C683 H68H 109.5(18)
H68G C683 H68H 107.2(18)
Cl3 C91 Cl2 102.7(8)
Cl3 C91 Cl1 103.4(3)
Cl2 C91 Cl1 100.3(4)
Cl1 C91 Cl21 112.82(15)
Cl1 C91 Cl31 111.36(16)
Cl21 C91 Cl31 112.85(16)
Cl3 C91 D91 124.8(16)
Cl2 C91 D91 114.8(18)
Cl1 C91 D91 107.7(15)
Cl21 C91 D91 107.8(16)
Cl31 C91 D91 103.6(15)
C93 C92 H92A 109.5
C93 C92 H92B 109.5
H92A C92 H92B 109.5
C93 C92 H92C 109.5
H92A C92 H92C 109.5
H92B C92 H92C 109.5
N91 C93 C92 179.0(3)
C95 C94 H94A 109.5
C95 C94 H94B 109.5
H94A C94 H94B 109.5
C95 C94 H94C 109.5
H94A C94 H94C 109.5
H94B C94 H94C 109.5
N92 C95 C94 176.6(4)
C97 C96 H96A 109.5
C97 C96 H96B 109.5
H96A C96 H96B 109.5
C97 C96 H96C 109.5
H96A C96 H96C 109.5
H96B C96 H96C 109.5
N93 C97 C96 177.9(10)

loop_
_geom_bond_atom_site_label_1
_geom_bond_atom_site_label_2
_geom_bond_distance
Mo O3 1.9954(10)
Mo O2 1.9972(10)
Mo N1 1.9991(11)
Mo N3 1.9994(12)
Mo N2 2.0065(11)
Mo O1 2.0079(10)
O1 C11 1.3288(17)
N1 C12 1.3951(18)
N1 C41 1.4366(17)
O2 C21 1.3254(17)
N2 C22 1.3988(17)
N2 C51 1.4371(17)
O3 C31 1.3277(17)
N3 C32 1.3974(18)
N3 C61 1.4359(18)
C11 C12 1.4016(19)
C11 C16 1.404(2)
C12 C13 1.4005(19)
C13 C14 1.378(2)
C13 H13 0.914(17)
C14 C15 1.401(2)
C14 C18 1.528(2)
C15 C16 1.384(2)
C15 H15 0.943(19)
C16 C17 1.524(2)
C17 C172 1.505(4)
C17 C171 1.532(3)
C17 C173 1.537(4)
C18 C181 1.524(2)
C18 C182 1.529(2)
C18 C183 1.537(3)
C21 C22 1.4025(19)
C21 C26 1.4052(19)
C22 C23 1.403(2)
C23 C24 1.384(2)
C23 H23 0.944(17)
C24 C25 1.407(2)
C24 C28 1.535(2)
C25 C26 1.387(2)
C25 H25 0.954(19)
C26 C27 1.529(2)
C27 C273 1.526(2)
C27 C272 1.529(3)
C27 C271 1.533(2)
C28 C281 1.523(3)
C28 C283 1.530(2)
C28 C282 1.533(2)
C31 C36 1.402(2)
C31 C32 1.407(2)
C32 C33 1.396(2)
C33 C34 1.390(2)
C33 H33 0.97(2)
C34 C35 1.393(2)
C34 C38 1.533(2)
C35 C36 1.389(2)
C35 H35 0.929(19)
C36 C37 1.529(2)
C37 C371 1.528(3)
C37 C372 1.529(3)
C37 C373 1.532(2)
C38 C386 1.322(13)
C38 C383 1.490(3)
C38 C382 1.545(3)
C38 C381 1.547(3)
C38 C384 1.663(13)
C38 C385 1.703(14)
C41 C46 1.3790(19)
C41 C42 1.3863(19)
C42 C43 1.3837(19)
C42 H42 0.912(18)
C43 C44 1.398(2)
C43 C48 1.529(2)
C44 C45 1.387(2)
C44 H44 0.939(18)
C45 C46 1.395(2)
C45 C47 1.530(2)
C46 H46 0.944(19)
C47 C472 1.525(2)
C47 C471 1.526(2)
C47 C473 1.527(2)
C48 C482 1.525(2)
C48 C483 1.529(3)
C48 C481 1.530(2)
C51 C56 1.3866(19)
C51 C52 1.387(2)
C52 C53 1.395(2)
C52 H52 0.934(17)
C53 C54 1.390(2)
C53 C58 1.529(2)
C54 C55 1.392(2)
C54 H54 0.94(2)
C55 C56 1.388(2)
C55 C57 1.530(2)
C56 H56 0.911(17)
C57 C573 1.525(3)
C57 C571 1.527(3)
C57 C572 1.529(3)
C58 C584 1.378(6)
C58 C581 1.453(3)
C58 C583 1.510(3)
C58 C582 1.587(3)
C58 C586 1.633(7)
C58 C585 1.695(6)
C61 C62 1.380(2)
C61 C66 1.387(2)
C62 C63 1.396(2)
C62 H62 0.916(17)
C63 C64 1.387(2)
C63 C68 1.529(2)
C64 C65 1.397(2)
C64 H64 0.932(18)
C65 C66 1.390(2)
C65 C67 1.533(2)
C66 H66 0.930(18)
C67 C672 1.524(3)
C67 C671 1.525(3)
C67 C673 1.532(2)
C68 C682 1.523(3)
C68 C683 1.525(2)
C68 C681 1.527(3)
C171 H17C 0.9800
C171 H17B 0.9800
C171 H17A 0.9800
C172 H17F 0.9800
C172 H17E 0.9800
C172 H17D 0.9800
C173 H17G 0.9800
C173 H17H 0.9800
C173 H17I 0.9800
C181 H18C 0.97(2)
C181 H18B 0.97(2)
C181 H18A 0.97(2)
C182 H18E 0.95(2)
C182 H18F 0.98(2)
C182 H18D 0.99(2)
C183 H18I 1.00(2)
C183 H18G 0.95(2)
C183 H18H 1.00(2)
C271 H27C 0.97(2)
C271 H27A 0.99(2)
C271 H27B 0.99(2)
C272 H27F 0.97(2)
C272 H27E 0.98(2)
C272 H27D 0.94(2)
C273 H27I 0.95(3)
C273 H27H 0.98(2)
C273 H27G 1.01(3)
C281 H28C 0.94(2)
C281 H28B 0.98(2)
C281 H28A 0.96(2)
C282 H28F 0.99(2)
C282 H28D 0.97(2)
C282 H28E 0.99(2)
C283 H28H 0.97(2)
C283 H28G 0.97(2)
C283 H28I 1.00(2)
C371 H37C 1.00(2)
C371 H37A 0.98(2)
C371 H37B 0.98(2)
C372 H37F 1.03(2)
C372 H37D 0.97(2)
C372 H37E 0.95(2)
C373 H37I 1.02(2)
C373 H37H 0.95(2)
C373 H37G 1.02(2)
C381 H38A 0.9800
C381 H38B 0.9800
C381 H38C 0.9800
C382 H38D 0.9800
C382 H38E 0.9800
C382 H38F 0.9800
C383 H38G 0.9800
C383 H38H 0.9800
C383 H38I 0.9800
C384 H38J 0.9800
C384 H38K 0.9800
C384 H38L 0.9800
C385 H38M 0.9800
C385 H38N 0.9800
C385 H38O 0.9800
C386 H38P 0.9800
C386 H38Q 0.9800
C386 H38R 0.9800
C471 H47C 1.03(2)
C471 H47B 0.96(2)
C471 H47A 0.98(2)
C472 H47E 0.99(2)
C472 H47D 1.02(2)
C472 H47F 1.00(2)
C473 H47G 1.00(3)
C473 H47I 0.97(3)
C473 H47H 0.95(2)
C481 H48C 0.97(2)
C481 H48B 0.99(2)
C481 H48A 0.96(2)
C482 H48E 0.98(2)
C482 H48D 0.99(2)
C482 H48F 0.97(2)
C483 H48I 0.99(2)
C483 H48H 0.95(2)
C483 H48G 1.00(2)
C571 H57C 1.02(3)
C571 H57B 0.95(2)
C571 H57A 0.94(3)
C572 H57F 0.94(3)
C572 H57E 0.99(3)
C572 H57D 0.97(3)
C573 H57I 0.93(2)
C573 H57H 0.98(2)
C573 H57G 0.97(2)
C581 H58A 0.9800
C581 H58B 0.9800
C581 H58C 0.9800
C582 H58D 0.9800
C582 H58E 0.9800
C582 H58F 0.9800
C583 H58G 0.9800
C583 H58H 0.9800
C583 H58I 0.9800
C584 H58J 0.9800
C584 H58K 0.9800
C584 H58L 0.9800
C585 H58M 0.9800
C585 H58N 0.9800
C585 H58O 0.9800
C586 H58P 0.9800
C586 H58Q 0.9800
C586 H58R 0.9800
C671 H67C 0.97(2)
C671 H67B 0.99(2)
C671 H67A 0.95(2)
C672 H67D 0.96(2)
C672 H67F 0.99(2)
C672 H67E 0.96(2)
C673 H67I 1.00(3)
C673 H67G 0.93(2)
C673 H67H 0.97(2)
C681 H68C 0.98(3)
C681 H68B 0.96(3)
C681 H68A 0.98(3)
C682 H68F 0.9800
C682 H68E 0.9800
C682 H68D 0.9800
C683 H68I 0.95(2)
C683 H68G 0.96(2)
C683 H68H 1.00(2)
C91 Cl3 1.605(6)
C91 Cl2 1.685(15)
C91 Cl1 1.732(2)
C91 Cl21 1.752(4)
C91 Cl31 1.775(3)
C91 D91 0.92(2)
N91 C93 1.124(3)
C92 C93 1.451(3)
C92 H92A 0.9800
C92 H92B 0.9800
C92 H92C 0.9800
N92 C95 1.135(5)
C94 C95 1.448(4)
C94 H94A 0.9800
C94 H94B 0.9800
C94 H94C 0.9800
N93 C97 1.132(9)
C96 C97 1.390(9)
C96 H96A 0.9800
C96 H96B 0.9800
C96 H96C 0.9800
